data_1532484
loop_
_publ_author_name
'Hadlington, Terrance J.'
'Hermann, Markus'
'Frenking, Gernot'
'Jones, Cameron'

_publ_section_title
;
 Two-coordinate group 14 element(ii) hydrides as reagents for the facile,
 and sometimes reversible, hydrogermylation/hydrostannylation of
 unactivated alkenes and alkynes
;
_journal_issue 12
_journal_name_full 'Chem. Sci.'
_journal_page_first 7249
_journal_paper_doi 10.1039/C5SC03376D
_journal_volume 6
_journal_year 2015
_chemical_formula_sum 'C53 H70 N2 O Si Sn'
_chemical_formula_weight 897.89
_chemical_name_systematic
; 
 ? 
;
_space_group_IT_number 2
_symmetry_cell_setting triclinic
_symmetry_space_group_name_Hall '-P 1'
_symmetry_space_group_name_H-M 'P -1'
_atom_sites_solution_hydrogens geom
_atom_sites_solution_primary direct
_atom_sites_solution_secondary difmap
_audit_creation_method SHELXL-97
_audit_update_record
;
2015-09-07 deposited with the CCDC.
2015-09-22 downloaded from the CCDC.
;
_cell_angle_alpha 88.61(3)
_cell_angle_beta 82.84(3)
_cell_angle_gamma 84.99(3)
_cell_formula_units_Z 4
_cell_length_a 14.604(3)
_cell_length_b 15.840(3)
_cell_length_c 20.773(4)
_cell_measurement_temperature 100(2)
_cell_volume 4749.2(17)
_computing_cell_refinement 'XDS (Kabsch, 1993)'
_computing_data_collection 'Blu-Ice (McPhillips, 2002)'
_computing_data_reduction 'XDS (Kabsch, 1993)'
_computing_molecular_graphics X-Seed
_computing_publication_material CifTAB
_computing_structure_refinement 'SHELXL-97 (Sheldrick, 1997)'
_computing_structure_solution 'SHELXS-97 (Sheldrick, 1990)'
_diffrn_ambient_temperature 100(2)
_diffrn_measured_fraction_theta_full 0.994
_diffrn_measured_fraction_theta_max 0.994
_diffrn_measurement_device_type 'ADSC Quantum 210r'
_diffrn_radiation_source 'Australian Synchrotron'
_diffrn_radiation_type Synchrotron
_diffrn_radiation_wavelength 0.71090
_diffrn_reflns_av_R_equivalents 0.0450
_diffrn_reflns_av_sigmaI/netI 0.0361
_diffrn_reflns_limit_h_max 18
_diffrn_reflns_limit_h_min -17
_diffrn_reflns_limit_k_max 19
_diffrn_reflns_limit_k_min -19
_diffrn_reflns_limit_l_max 25
_diffrn_reflns_limit_l_min -25
_diffrn_reflns_number 72300
_diffrn_reflns_theta_full 26.00
_diffrn_reflns_theta_max 26.00
_diffrn_reflns_theta_min 2.91
_exptl_absorpt_coefficient_mu 0.602
_exptl_absorpt_correction_T_max 0.979
_exptl_absorpt_correction_T_min 0.961
_exptl_absorpt_correction_type multi-scan
_exptl_absorpt_process_details XDS
_exptl_crystal_colour colourless
_exptl_crystal_density_diffrn 1.256
_exptl_crystal_density_method 'not measured'
_exptl_crystal_description block
_exptl_crystal_F_000 1896
_exptl_crystal_size_max 0.06
_exptl_crystal_size_mid 0.04
_exptl_crystal_size_min 0.03
_refine_diff_density_max 0.958
_refine_diff_density_min -0.862
_refine_diff_density_rms 0.070
_refine_ls_extinction_method none
_refine_ls_goodness_of_fit_ref 1.054
_refine_ls_hydrogen_treatment constr
_refine_ls_matrix_type full
_refine_ls_number_parameters 1069
_refine_ls_number_reflns 18572
_refine_ls_number_restraints 0
_refine_ls_restrained_S_all 1.054
_refine_ls_R_factor_all 0.0377
_refine_ls_R_factor_gt 0.0340
_refine_ls_shift/su_max 0.001
_refine_ls_shift/su_mean 0.000
_refine_ls_structure_factor_coef Fsqd
_refine_ls_weighting_details 'calc w=1/[\s^2^(Fo^2^)+(0.0320P)^2^+5.9728P] where P=(Fo^2^+2Fc^2^)/3'
_refine_ls_weighting_scheme calc
_refine_ls_wR_factor_gt 0.0857
_refine_ls_wR_factor_ref 0.0877
_reflns_number_gt 16933
_reflns_number_total 18572
_reflns_threshold_expression >2sigma(I)
_cod_data_source_file c5sc03376d2.cif
_cod_data_source_block compound23
_cod_depositor_comments 'Adding full bibliography for 1532469--1532486.cif.'
_cod_original_sg_symbol_H-M P-1
_cod_database_code 1532484

loop_
_symmetry_equiv_pos_as_xyz
'x, y, z'
'-x, -y, -z'

loop_
_atom_site_label
_atom_site_type_symbol
_atom_site_fract_x
_atom_site_fract_y
_atom_site_fract_z
_atom_site_U_iso_or_equiv
_atom_site_adp_type
_atom_site_occupancy
_atom_site_symmetry_multiplicity
_atom_site_calc_flag
_atom_site_refinement_flags
Sn1 Sn 0.836778(10) 0.782391(10) 0.174091(7) 0.01995(5) Uani 1 1 d .
Si1 Si 0.86401(4) 0.77210(4) 0.34247(3) 0.01693(12) Uani 1 1 d .
O1 O 0.97510(11) 0.78836(11) 0.17710(7) 0.0232(3) Uani 1 1 d .
N1 N 0.79794(12) 0.77590(11) 0.27618(9) 0.0171(4) Uani 1 1 d .
C1 C 0.69859(15) 0.77791(13) 0.29051(10) 0.0167(4) Uani 1 1 d .
Sn2 Sn 0.846496(10) 0.750592(10) -0.327380(7) 0.01927(5) Uani 1 1 d .
Si2 Si 0.88007(4) 0.74593(4) -0.15971(3) 0.01556(11) Uani 1 1 d .
O2 O 0.98470(11) 0.72138(11) -0.32618(7) 0.0232(3) Uani 1 1 d .
N2 N 1.02085(13) 0.79084(12) 0.11040(9) 0.0199(4) Uani 1 1 d .
C2 C 0.65259(15) 0.70191(13) 0.29691(10) 0.0179(4) Uani 1 1 d .
N3 N 0.81257(12) 0.75415(11) -0.22522(8) 0.0157(3) Uani 1 1 d .
C3 C 0.55729(15) 0.70549(14) 0.31523(10) 0.0187(4) Uani 1 1 d .
H3 H 0.5280 0.6541 0.3192 0.022 Uiso 1 1 calc R
N4 N 1.02743(13) 0.71312(12) -0.39337(9) 0.0203(4) Uani 1 1 d .
C4 C 0.50331(15) 0.78152(14) 0.32797(10) 0.0188(4) Uani 1 1 d .
C5 C 0.54769(15) 0.85588(13) 0.31772(10) 0.0188(4) Uani 1 1 d .
H5 H 0.5118 0.9087 0.3239 0.023 Uiso 1 1 calc R
C6 C 0.64255(15) 0.85577(13) 0.29882(10) 0.0174(4) Uani 1 1 d .
C7 C 0.70581(15) 0.61607(13) 0.28111(11) 0.0183(4) Uani 1 1 d .
H7 H 0.7683 0.6186 0.2956 0.022 Uiso 1 1 calc R
C8 C 0.40341(16) 0.78411(15) 0.35796(12) 0.0246(5) Uani 1 1 d .
H8 H 0.3735 0.8417 0.3490 0.030 Uiso 1 1 calc R
C9 C 0.34650(18) 0.7193(2) 0.33210(14) 0.0393(7) Uani 1 1 d .
H9A H 0.3718 0.6620 0.3427 0.059 Uiso 1 1 calc R
H9B H 0.3490 0.7261 0.2849 0.059 Uiso 1 1 calc R
H9C H 0.2820 0.7282 0.3521 0.059 Uiso 1 1 calc R
C10 C 0.4011(2) 0.7742(2) 0.43116(13) 0.0421(7) Uani 1 1 d .
H10A H 0.4268 0.7170 0.4417 0.063 Uiso 1 1 calc R
H10B H 0.3370 0.7830 0.4518 0.063 Uiso 1 1 calc R
H10C H 0.4381 0.8161 0.4471 0.063 Uiso 1 1 calc R
C11 C 0.68483(15) 0.94022(13) 0.28427(10) 0.0178(4) Uani 1 1 d .
H11 H 0.7500 0.9313 0.2948 0.021 Uiso 1 1 calc R
C12 C 0.72243(16) 0.60147(14) 0.20793(11) 0.0215(4) Uani 1 1 d .
C13 C 0.79940(17) 0.54938(15) 0.18188(12) 0.0264(5) Uani 1 1 d .
H13 H 0.8420 0.5254 0.2097 0.032 Uiso 1 1 calc R
C14 C 0.81492(18) 0.53191(17) 0.11579(13) 0.0322(6) Uani 1 1 d .
H14 H 0.8678 0.4963 0.0990 0.039 Uiso 1 1 calc R
C15 C 0.75351(19) 0.56638(18) 0.07465(13) 0.0350(6) Uani 1 1 d .
H15 H 0.7636 0.5540 0.0297 0.042 Uiso 1 1 calc R
C16 C 0.6773(2) 0.6190(2) 0.09961(13) 0.0389(6) Uani 1 1 d .
H16 H 0.6353 0.6435 0.0716 0.047 Uiso 1 1 calc R
C17 C 0.66207(18) 0.63602(17) 0.16573(12) 0.0309(5) Uani 1 1 d .
H17 H 0.6093 0.6720 0.1823 0.037 Uiso 1 1 calc R
C18 C 0.66211(15) 0.54140(13) 0.31855(11) 0.0207(4) Uani 1 1 d .
C19 C 0.6412(2) 0.47012(17) 0.28735(14) 0.0367(6) Uani 1 1 d .
H19 H 0.6501 0.4681 0.2413 0.044 Uiso 1 1 calc R
C20 C 0.6073(2) 0.40146(19) 0.32328(16) 0.0487(8) Uani 1 1 d .
H20 H 0.5942 0.3528 0.3014 0.058 Uiso 1 1 calc R
C21 C 0.5926(2) 0.40333(17) 0.38981(15) 0.0393(7) Uani 1 1 d .
H21 H 0.5703 0.3560 0.4138 0.047 Uiso 1 1 calc R
C22 C 0.61051(17) 0.47502(16) 0.42173(13) 0.0292(5) Uani 1 1 d .
H22 H 0.5993 0.4775 0.4677 0.035 Uiso 1 1 calc R
C23 C 0.64493(16) 0.54302(15) 0.38609(12) 0.0246(5) Uani 1 1 d .
H23 H 0.6571 0.5918 0.4082 0.029 Uiso 1 1 calc R
C24 C 0.69158(15) 0.96290(13) 0.21215(11) 0.0188(4) Uani 1 1 d .
C25 C 0.75989(16) 1.01493(14) 0.18574(11) 0.0218(5) Uani 1 1 d .
H25 H 0.8003 1.0354 0.2131 0.026 Uiso 1 1 calc R
C26 C 0.76966(16) 1.03705(15) 0.12038(11) 0.0244(5) Uani 1 1 d .
H26 H 0.8165 1.0724 0.1034 0.029 Uiso 1 1 calc R
C27 C 0.71122(16) 1.00774(15) 0.07986(11) 0.0243(5) Uani 1 1 d .
H27 H 0.7185 1.0221 0.0349 0.029 Uiso 1 1 calc R
C28 C 0.64211(17) 0.95738(15) 0.10529(11) 0.0251(5) Uani 1 1 d .
H28 H 0.6014 0.9377 0.0778 0.030 Uiso 1 1 calc R
C29 C 0.63197(16) 0.93541(14) 0.17116(11) 0.0223(5) Uani 1 1 d .
H29 H 0.5840 0.9014 0.1882 0.027 Uiso 1 1 calc R
C30 C 0.63747(15) 1.01242(13) 0.32759(11) 0.0196(4) Uani 1 1 d .
C31 C 0.63157(18) 1.00306(15) 0.39494(12) 0.0268(5) Uani 1 1 d .
H31 H 0.6553 0.9514 0.4132 0.032 Uiso 1 1 calc R
C32 C 0.5916(2) 1.06802(17) 0.43567(12) 0.0336(6) Uani 1 1 d .
H32 H 0.5887 1.0605 0.4814 0.040 Uiso 1 1 calc R
C33 C 0.55601(19) 1.14389(16) 0.40992(13) 0.0323(6) Uani 1 1 d .
H33 H 0.5286 1.1883 0.4378 0.039 Uiso 1 1 calc R
C34 C 0.56082(18) 1.15410(15) 0.34339(12) 0.0280(5) Uani 1 1 d .
H34 H 0.5366 1.2058 0.3254 0.034 Uiso 1 1 calc R
C35 C 0.60110(16) 1.08876(14) 0.30226(11) 0.0228(5) Uani 1 1 d .
H35 H 0.6037 1.0965 0.2566 0.027 Uiso 1 1 calc R
C36 C 0.80037(16) 0.71366(15) 0.41336(11) 0.0222(5) Uani 1 1 d .
H36 H 0.7746 0.6652 0.3938 0.027 Uiso 1 1 calc R
C37 C 0.86396(17) 0.67337(15) 0.46187(12) 0.0270(5) Uani 1 1 d .
H37A H 0.8913 0.7181 0.4829 0.040 Uiso 1 1 calc R
H37B H 0.9134 0.6358 0.4387 0.040 Uiso 1 1 calc R
H37C H 0.8276 0.6406 0.4948 0.040 Uiso 1 1 calc R
C38 C 0.71670(17) 0.76492(16) 0.45032(12) 0.0277(5) Uani 1 1 d .
H38A H 0.6861 0.7289 0.4840 0.042 Uiso 1 1 calc R
H38B H 0.6729 0.7847 0.4200 0.042 Uiso 1 1 calc R
H38C H 0.7378 0.8138 0.4705 0.042 Uiso 1 1 calc R
C39 C 0.88088(17) 0.88354(14) 0.36885(11) 0.0228(5) Uani 1 1 d .
H39 H 0.8181 0.9151 0.3746 0.027 Uiso 1 1 calc R
C40 C 0.93961(19) 0.93047(15) 0.31482(12) 0.0288(5) Uani 1 1 d .
H40A H 0.9362 0.9908 0.3251 0.043 Uiso 1 1 calc R
H40B H 0.9158 0.9238 0.2733 0.043 Uiso 1 1 calc R
H40C H 1.0042 0.9066 0.3117 0.043 Uiso 1 1 calc R
C41 C 0.92051(19) 0.88810(15) 0.43390(12) 0.0279(5) Uani 1 1 d .
H41A H 0.9822 0.8575 0.4305 0.042 Uiso 1 1 calc R
H41B H 0.8795 0.8622 0.4683 0.042 Uiso 1 1 calc R
H41C H 0.9251 0.9475 0.4442 0.042 Uiso 1 1 calc R
C42 C 0.98032(15) 0.71649(14) 0.31210(11) 0.0207(4) Uani 1 1 d .
H42 H 1.0007 0.7458 0.2702 0.025 Uiso 1 1 calc R
C43 C 0.97225(17) 0.62426(15) 0.29397(12) 0.0276(5) Uani 1 1 d .
H43A H 1.0324 0.5997 0.2734 0.041 Uiso 1 1 calc R
H43B H 0.9261 0.6227 0.2637 0.041 Uiso 1 1 calc R
H43C H 0.9531 0.5915 0.3332 0.041 Uiso 1 1 calc R
C44 C 1.06041(17) 0.72066(17) 0.35327(12) 0.0283(5) Uani 1 1 d .
H44A H 1.0437 0.6951 0.3961 0.042 Uiso 1 1 calc R
H44B H 1.0722 0.7800 0.3583 0.042 Uiso 1 1 calc R
H44C H 1.1163 0.6895 0.3316 0.042 Uiso 1 1 calc R
C45 C 1.08525(17) 0.71277(15) 0.10014(12) 0.0262(5) Uani 1 1 d .
C46 C 1.13675(18) 0.71947(16) 0.03111(12) 0.0303(5) Uani 1 1 d .
H46A H 1.1844 0.6711 0.0242 0.036 Uiso 1 1 calc R
H46B H 1.0922 0.7150 -0.0006 0.036 Uiso 1 1 calc R
C47 C 1.18325(17) 0.80153(17) 0.01795(12) 0.0303(5) Uani 1 1 d .
H47A H 1.2330 0.8039 0.0460 0.036 Uiso 1 1 calc R
H47B H 1.2115 0.8038 -0.0279 0.036 Uiso 1 1 calc R
C48 C 1.11173(17) 0.87627(16) 0.03162(11) 0.0260(5) Uani 1 1 d .
H48A H 1.0659 0.8764 0.0003 0.031 Uiso 1 1 calc R
H48B H 1.1428 0.9294 0.0250 0.031 Uiso 1 1 calc R
C49 C 1.06076(15) 0.87430(14) 0.10079(11) 0.0214(5) Uani 1 1 d .
C50 C 1.0243(2) 0.63894(16) 0.10183(14) 0.0377(6) Uani 1 1 d .
H50A H 0.9987 0.6275 0.1467 0.057 Uiso 1 1 calc R
H50B H 1.0616 0.5884 0.0841 0.057 Uiso 1 1 calc R
H50C H 0.9736 0.6536 0.0757 0.057 Uiso 1 1 calc R
C51 C 1.15469(19) 0.69509(18) 0.15005(13) 0.0341(6) Uani 1 1 d .
H51A H 1.2046 0.7328 0.1412 0.051 Uiso 1 1 calc R
H51B H 1.1808 0.6360 0.1468 0.051 Uiso 1 1 calc R
H51C H 1.1227 0.7052 0.1939 0.051 Uiso 1 1 calc R
C52 C 0.97887(17) 0.94141(15) 0.10375(12) 0.0257(5) Uani 1 1 d .
H52A H 0.9330 0.9237 0.0773 0.039 Uiso 1 1 calc R
H52B H 1.0005 0.9955 0.0870 0.039 Uiso 1 1 calc R
H52C H 0.9505 0.9481 0.1488 0.039 Uiso 1 1 calc R
C53 C 1.12441(17) 0.89612(17) 0.15095(12) 0.0287(5) Uani 1 1 d .
H53A H 1.0942 0.8853 0.1948 0.043 Uiso 1 1 calc R
H53B H 1.1363 0.9560 0.1463 0.043 Uiso 1 1 calc R
H53C H 1.1832 0.8608 0.1436 0.043 Uiso 1 1 calc R
C54 C 0.71310(14) 0.76282(13) -0.20973(10) 0.0154(4) Uani 1 1 d .
C55 C 0.66169(15) 0.69039(13) -0.20169(10) 0.0160(4) Uani 1 1 d .
C56 C 0.56699(15) 0.69908(13) -0.18134(10) 0.0178(4) Uani 1 1 d .
H56 H 0.5341 0.6497 -0.1759 0.021 Uiso 1 1 calc R
C57 C 0.51898(15) 0.77789(14) -0.16869(11) 0.0193(4) Uani 1 1 d .
C58 C 0.56829(15) 0.84925(13) -0.18136(11) 0.0189(4) Uani 1 1 d .
H58 H 0.5359 0.9037 -0.1757 0.023 Uiso 1 1 calc R
C59 C 0.66295(15) 0.84384(13) -0.20193(10) 0.0177(4) Uani 1 1 d .
C60 C 0.70724(14) 0.60145(13) -0.21661(10) 0.0161(4) Uani 1 1 d .
H60 H 0.7730 0.6013 -0.2078 0.019 Uiso 1 1 calc R
C61 C 0.42114(16) 0.78501(16) -0.13445(12) 0.0258(5) Uani 1 1 d .
H61 H 0.3967 0.8459 -0.1358 0.031 Uiso 1 1 calc R
C62 C 0.35470(17) 0.73326(17) -0.16443(14) 0.0328(6) Uani 1 1 d .
H62A H 0.3508 0.7524 -0.2093 0.049 Uiso 1 1 calc R
H62B H 0.2932 0.7409 -0.1394 0.049 Uiso 1 1 calc R
H62C H 0.3773 0.6732 -0.1639 0.049 Uiso 1 1 calc R
C63 C 0.4264(2) 0.7596(3) -0.06341(15) 0.0640(12) Uani 1 1 d .
H63A H 0.4501 0.6999 -0.0608 0.096 Uiso 1 1 calc R
H63B H 0.3645 0.7675 -0.0390 0.096 Uiso 1 1 calc R
H63C H 0.4681 0.7950 -0.0450 0.096 Uiso 1 1 calc R
C64 C 0.71150(15) 0.92531(13) -0.21714(11) 0.0186(4) Uani 1 1 d .
H64 H 0.7748 0.9145 -0.2035 0.022 Uiso 1 1 calc R
C65 C 0.71006(15) 0.57941(13) -0.28803(10) 0.0186(4) Uani 1 1 d .
C66 C 0.77316(16) 0.51367(14) -0.31366(11) 0.0226(5) Uani 1 1 d .
H66 H 0.8149 0.4858 -0.2869 0.027 Uiso 1 1 calc R
C67 C 0.77604(17) 0.48832(16) -0.37739(12) 0.0279(5) Uani 1 1 d .
H67 H 0.8195 0.4435 -0.3938 0.033 Uiso 1 1 calc R
C68 C 0.71570(18) 0.52833(18) -0.41698(12) 0.0309(6) Uani 1 1 d .
H68 H 0.7173 0.5109 -0.4606 0.037 Uiso 1 1 calc R
C69 C 0.6531(2) 0.5938(2) -0.39272(13) 0.0388(7) Uani 1 1 d .
H69 H 0.6116 0.6214 -0.4198 0.047 Uiso 1 1 calc R
C70 C 0.65065(18) 0.61935(17) -0.32877(12) 0.0311(6) Uani 1 1 d .
H70 H 0.6077 0.6648 -0.3128 0.037 Uiso 1 1 calc R
C71 C 0.66299(15) 0.53334(13) -0.17151(11) 0.0188(4) Uani 1 1 d .
C72 C 0.66322(17) 0.53871(15) -0.10460(12) 0.0263(5) Uani 1 1 d .
H72 H 0.6902 0.5846 -0.0877 0.032 Uiso 1 1 calc R
C73 C 0.6249(2) 0.47846(18) -0.06215(13) 0.0355(6) Uani 1 1 d .
H73 H 0.6261 0.4833 -0.0168 0.043 Uiso 1 1 calc R
C74 C 0.5850(2) 0.41144(18) -0.08586(15) 0.0411(7) Uani 1 1 d .
H74 H 0.5594 0.3697 -0.0571 0.049 Uiso 1 1 calc R
C75 C 0.5829(2) 0.40600(18) -0.15181(15) 0.0416(7) Uani 1 1 d .
H75 H 0.5549 0.3605 -0.1683 0.050 Uiso 1 1 calc R
C76 C 0.62105(18) 0.46624(16) -0.19461(13) 0.0306(6) Uani 1 1 d .
H76 H 0.6185 0.4616 -0.2399 0.037 Uiso 1 1 calc R
C77 C 0.72501(16) 0.94500(13) -0.28989(11) 0.0205(4) Uani 1 1 d .
C78 C 0.80230(17) 0.98530(15) -0.31730(12) 0.0273(5) Uani 1 1 d .
H78 H 0.8472 0.9983 -0.2906 0.033 Uiso 1 1 calc R
C79 C 0.81474(19) 1.00671(17) -0.38302(13) 0.0335(6) Uani 1 1 d .
H79 H 0.8678 1.0340 -0.4008 0.040 Uiso 1 1 calc R
C80 C 0.7494(2) 0.98808(18) -0.42257(13) 0.0345(6) Uani 1 1 d .
H80 H 0.7576 1.0026 -0.4674 0.041 Uiso 1 1 calc R
C81 C 0.6724(2) 0.94828(17) -0.39637(12) 0.0325(6) Uani 1 1 d .
H81 H 0.6276 0.9356 -0.4233 0.039 Uiso 1 1 calc R
C82 C 0.66019(17) 0.92666(15) -0.33041(12) 0.0255(5) Uani 1 1 d .
H82 H 0.6071 0.8992 -0.3130 0.031 Uiso 1 1 calc R
C83 C 0.66365(15) 1.00195(13) -0.17791(11) 0.0192(4) Uani 1 1 d .
C84 C 0.63966(18) 1.07851(15) -0.20814(12) 0.0269(5) Uani 1 1 d .
H84 H 0.6507 1.0837 -0.2541 0.032 Uiso 1 1 calc R
C85 C 0.5992(2) 1.14826(15) -0.17120(13) 0.0336(6) Uani 1 1 d .
H85 H 0.5832 1.2003 -0.1925 0.040 Uiso 1 1 calc R
C86 C 0.58246(18) 1.14229(15) -0.10469(13) 0.0299(5) Uani 1 1 d .
H86 H 0.5554 1.1898 -0.0800 0.036 Uiso 1 1 calc R
C87 C 0.60559(17) 1.06583(15) -0.07411(12) 0.0261(5) Uani 1 1 d .
H87 H 0.5942 1.0609 -0.0282 0.031 Uiso 1 1 calc R
C88 C 0.64537(16) 0.99656(14) -0.11045(11) 0.0223(5) Uani 1 1 d .
H88 H 0.6604 0.9445 -0.0889 0.027 Uiso 1 1 calc R
C89 C 0.81490(15) 0.80935(14) -0.08891(11) 0.0195(4) Uani 1 1 d .
H89 H 0.7867 0.8621 -0.1087 0.023 Uiso 1 1 calc R
C90 C 0.73334(16) 0.76670(15) -0.05116(11) 0.0229(5) Uani 1 1 d .
H90A H 0.7568 0.7145 -0.0302 0.034 Uiso 1 1 calc R
H90B H 0.6903 0.7530 -0.0812 0.034 Uiso 1 1 calc R
H90C H 0.7010 0.8054 -0.0181 0.034 Uiso 1 1 calc R
C91 C 0.87675(17) 0.83968(15) -0.04049(11) 0.0246(5) Uani 1 1 d .
H91A H 0.8385 0.8742 -0.0071 0.037 Uiso 1 1 calc R
H91B H 0.9237 0.8736 -0.0637 0.037 Uiso 1 1 calc R
H91C H 0.9073 0.7904 -0.0200 0.037 Uiso 1 1 calc R
C92 C 0.90202(15) 0.63067(13) -0.13337(10) 0.0190(4) Uani 1 1 d .
H92 H 0.8404 0.6066 -0.1275 0.023 Uiso 1 1 calc R
C93 C 0.94219(17) 0.61663(14) -0.06839(11) 0.0237(5) Uani 1 1 d .
H93A H 0.9486 0.5558 -0.0582 0.036 Uiso 1 1 calc R
H93B H 0.9004 0.6460 -0.0339 0.036 Uiso 1 1 calc R
H93C H 1.0031 0.6391 -0.0718 0.036 Uiso 1 1 calc R
C94 C 0.96226(17) 0.57962(14) -0.18773(11) 0.0242(5) Uani 1 1 d .
H94A H 1.0256 0.5967 -0.1919 0.036 Uiso 1 1 calc R
H94B H 0.9366 0.5907 -0.2288 0.036 Uiso 1 1 calc R
H94C H 0.9628 0.5190 -0.1770 0.036 Uiso 1 1 calc R
C95 C 0.99484(15) 0.78771(14) -0.19122(11) 0.0195(4) Uani 1 1 d .
H95 H 1.0165 0.7564 -0.2323 0.023 Uiso 1 1 calc R
C96 C 1.07507(16) 0.77279(16) -0.14951(12) 0.0267(5) Uani 1 1 d .
H96A H 1.1298 0.7979 -0.1714 0.040 Uiso 1 1 calc R
H96B H 1.0896 0.7118 -0.1434 0.040 Uiso 1 1 calc R
H96C H 1.0568 0.7992 -0.1071 0.040 Uiso 1 1 calc R
C97 C 0.98374(17) 0.88129(15) -0.21166(12) 0.0255(5) Uani 1 1 d .
H97A H 0.9598 0.9156 -0.1737 0.038 Uiso 1 1 calc R
H97B H 0.9403 0.8887 -0.2441 0.038 Uiso 1 1 calc R
H97C H 1.0440 0.8994 -0.2303 0.038 Uiso 1 1 calc R
C98 C 1.09194(16) 0.78153(15) -0.40676(11) 0.0241(5) Uani 1 1 d .
C99 C 1.14057(18) 0.76797(15) -0.47631(12) 0.0278(5) Uani 1 1 d .
H99A H 1.0943 0.7792 -0.5071 0.033 Uiso 1 1 calc R
H99B H 1.1875 0.8095 -0.4857 0.033 Uiso 1 1 calc R
C100 C 1.18761(18) 0.67922(16) -0.48743(12) 0.0294(5) Uani 1 1 d .
H10D H 1.2377 0.6687 -0.4595 0.035 Uiso 1 1 calc R
H10E H 1.2154 0.6734 -0.5332 0.035 Uiso 1 1 calc R
C101 C 1.11577(18) 0.61516(15) -0.47131(11) 0.0264(5) Uani 1 1 d .
H10F H 1.1467 0.5572 -0.4771 0.032 Uiso 1 1 calc R
H10G H 1.0692 0.6232 -0.5022 0.032 Uiso 1 1 calc R
C102 C 1.06610(16) 0.62320(14) -0.40171(11) 0.0217(5) Uani 1 1 d .
C103 C 1.16296(18) 0.78722(18) -0.35835(13) 0.0319(6) Uani 1 1 d .
H10H H 1.1319 0.7826 -0.3139 0.048 Uiso 1 1 calc R
H10I H 1.1902 0.8417 -0.3642 0.048 Uiso 1 1 calc R
H10J H 1.2119 0.7409 -0.3661 0.048 Uiso 1 1 calc R
C104 C 1.0310(2) 0.86502(16) -0.40609(13) 0.0328(6) Uani 1 1 d .
H10K H 0.9804 0.8596 -0.4322 0.049 Uiso 1 1 calc R
H10L H 1.0683 0.9104 -0.4243 0.049 Uiso 1 1 calc R
H10M H 1.0052 0.8786 -0.3614 0.049 Uiso 1 1 calc R
C105 C 1.13084(17) 0.59005(16) -0.35192(12) 0.0290(5) Uani 1 1 d .
H10N H 1.1902 0.6151 -0.3613 0.044 Uiso 1 1 calc R
H10O H 1.1413 0.5282 -0.3546 0.044 Uiso 1 1 calc R
H10P H 1.1023 0.6057 -0.3082 0.044 Uiso 1 1 calc R
C106 C 0.98358(17) 0.56969(15) -0.39647(12) 0.0265(5) Uani 1 1 d .
H10Q H 0.9567 0.5657 -0.3510 0.040 Uiso 1 1 calc R
H10R H 1.0042 0.5127 -0.4127 0.040 Uiso 1 1 calc R
H10S H 0.9369 0.5962 -0.4223 0.040 Uiso 1 1 calc R

loop_
_atom_site_aniso_label
_atom_site_aniso_U_11
_atom_site_aniso_U_22
_atom_site_aniso_U_33
_atom_site_aniso_U_23
_atom_site_aniso_U_13
_atom_site_aniso_U_12
Sn1 0.01747(8) 0.02617(9) 0.01602(8) -0.00084(6) 0.00102(5) -0.00508(6)
Si1 0.0176(3) 0.0166(3) 0.0166(3) -0.0001(2) -0.0004(2) -0.0040(2)
O1 0.0203(8) 0.0313(9) 0.0169(8) 0.0007(6) 0.0034(6) -0.0039(7)
N1 0.0170(9) 0.0174(9) 0.0166(9) -0.0010(7) 0.0005(7) -0.0029(7)
C1 0.0195(11) 0.0158(10) 0.0146(10) -0.0019(8) 0.0000(8) -0.0021(8)
Sn2 0.01688(8) 0.02515(9) 0.01500(8) -0.00300(6) 0.00092(5) -0.00073(6)
Si2 0.0150(3) 0.0156(3) 0.0159(3) -0.0028(2) -0.0006(2) -0.0014(2)
O2 0.0213(8) 0.0313(9) 0.0154(8) -0.0041(6) 0.0038(6) -0.0007(7)
N2 0.0195(9) 0.0226(10) 0.0165(9) -0.0009(7) 0.0032(7) -0.0028(7)
C2 0.0199(11) 0.0160(10) 0.0175(10) -0.0022(8) -0.0003(8) -0.0014(8)
N3 0.0152(9) 0.0158(8) 0.0157(8) -0.0027(7) 0.0000(7) -0.0019(7)
C3 0.0187(11) 0.0165(10) 0.0208(11) 0.0002(8) 0.0002(8) -0.0052(8)
N4 0.0226(10) 0.0207(9) 0.0159(9) -0.0029(7) 0.0050(7) -0.0015(7)
C4 0.0175(11) 0.0208(11) 0.0177(10) 0.0018(8) 0.0004(8) -0.0028(8)
C5 0.0213(11) 0.0157(10) 0.0186(10) 0.0002(8) -0.0001(8) 0.0002(8)
C6 0.0215(11) 0.0162(10) 0.0143(10) 0.0006(8) 0.0000(8) -0.0037(8)
C7 0.0174(10) 0.0150(10) 0.0220(11) -0.0022(8) 0.0007(8) -0.0028(8)
C8 0.0184(11) 0.0224(11) 0.0308(13) 0.0017(9) 0.0048(9) -0.0008(9)
C9 0.0220(13) 0.0633(19) 0.0341(15) -0.0074(13) 0.0022(11) -0.0175(13)
C10 0.0330(15) 0.063(2) 0.0282(14) -0.0114(13) 0.0125(11) -0.0136(13)
C11 0.0195(10) 0.0145(10) 0.0193(11) -0.0006(8) -0.0010(8) -0.0018(8)
C12 0.0203(11) 0.0203(11) 0.0235(11) -0.0027(9) 0.0008(9) -0.0042(9)
C13 0.0259(12) 0.0253(12) 0.0277(12) -0.0049(9) -0.0020(10) -0.0007(9)
C14 0.0300(13) 0.0346(14) 0.0307(13) -0.0130(11) 0.0034(10) -0.0019(11)
C15 0.0359(14) 0.0448(16) 0.0241(13) -0.0096(11) 0.0020(11) -0.0087(12)
C16 0.0352(15) 0.0536(18) 0.0281(14) -0.0033(12) -0.0073(11) 0.0013(13)
C17 0.0245(12) 0.0392(14) 0.0275(13) -0.0051(11) -0.0015(10) 0.0039(10)
C18 0.0172(10) 0.0142(10) 0.0300(12) -0.0026(9) 0.0003(9) -0.0017(8)
C19 0.0470(16) 0.0317(14) 0.0321(14) -0.0087(11) 0.0063(12) -0.0202(12)
C20 0.063(2) 0.0329(15) 0.0504(19) -0.0107(13) 0.0101(15) -0.0295(15)
C21 0.0364(15) 0.0248(13) 0.0553(18) 0.0066(12) 0.0056(13) -0.0129(11)
C22 0.0253(12) 0.0290(13) 0.0331(13) 0.0059(10) -0.0013(10) -0.0055(10)
C23 0.0245(12) 0.0199(11) 0.0303(13) 0.0011(9) -0.0034(9) -0.0070(9)
C24 0.0194(11) 0.0156(10) 0.0202(11) 0.0002(8) 0.0020(8) -0.0007(8)
C25 0.0194(11) 0.0212(11) 0.0243(11) 0.0000(9) -0.0002(9) -0.0016(9)
C26 0.0200(11) 0.0250(12) 0.0258(12) 0.0040(9) 0.0046(9) -0.0003(9)
C27 0.0232(12) 0.0273(12) 0.0200(11) 0.0023(9) 0.0028(9) 0.0029(9)
C28 0.0251(12) 0.0283(12) 0.0221(12) -0.0020(9) -0.0041(9) -0.0016(9)
C29 0.0217(11) 0.0204(11) 0.0249(12) -0.0006(9) -0.0006(9) -0.0049(9)
C30 0.0204(11) 0.0156(10) 0.0225(11) -0.0019(8) -0.0003(8) -0.0035(8)
C31 0.0359(14) 0.0184(11) 0.0246(12) 0.0004(9) -0.0026(10) 0.0037(10)
C32 0.0475(16) 0.0315(13) 0.0204(12) -0.0033(10) -0.0024(11) 0.0027(12)
C33 0.0421(15) 0.0221(12) 0.0315(14) -0.0104(10) -0.0009(11) 0.0014(11)
C34 0.0352(14) 0.0167(11) 0.0312(13) -0.0013(9) -0.0019(10) -0.0001(10)
C35 0.0265(12) 0.0184(11) 0.0234(11) -0.0001(9) -0.0025(9) -0.0022(9)
C36 0.0224(11) 0.0232(11) 0.0206(11) 0.0006(9) 0.0002(9) -0.0044(9)
C37 0.0304(13) 0.0256(12) 0.0242(12) 0.0053(9) -0.0008(10) -0.0040(10)
C38 0.0255(12) 0.0337(13) 0.0219(12) 0.0024(10) 0.0029(9) 0.0003(10)
C39 0.0295(12) 0.0189(11) 0.0202(11) -0.0006(8) -0.0037(9) -0.0028(9)
C40 0.0426(15) 0.0229(12) 0.0233(12) 0.0018(9) -0.0069(10) -0.0137(10)
C41 0.0406(14) 0.0218(12) 0.0227(12) -0.0011(9) -0.0070(10) -0.0071(10)
C42 0.0209(11) 0.0200(11) 0.0210(11) 0.0008(8) -0.0015(9) -0.0015(8)
C43 0.0271(12) 0.0235(12) 0.0315(13) -0.0030(10) -0.0026(10) 0.0017(9)
C44 0.0234(12) 0.0336(13) 0.0281(13) -0.0003(10) -0.0034(10) -0.0028(10)
C45 0.0302(13) 0.0234(12) 0.0232(12) -0.0020(9) 0.0013(10) 0.0018(10)
C46 0.0337(14) 0.0301(13) 0.0244(12) -0.0058(10) 0.0027(10) 0.0053(10)
C47 0.0241(12) 0.0409(15) 0.0234(12) -0.0018(10) 0.0050(9) 0.0001(11)
C48 0.0253(12) 0.0289(12) 0.0231(12) -0.0002(9) 0.0030(9) -0.0065(10)
C49 0.0196(11) 0.0228(11) 0.0215(11) -0.0009(9) 0.0013(9) -0.0054(9)
C50 0.0546(18) 0.0222(13) 0.0357(15) -0.0021(11) -0.0010(13) -0.0052(12)
C51 0.0362(14) 0.0352(14) 0.0280(13) 0.0021(11) -0.0019(11) 0.0100(11)
C52 0.0268(12) 0.0222(11) 0.0280(12) -0.0036(9) -0.0017(10) -0.0029(9)
C53 0.0233(12) 0.0341(13) 0.0294(13) -0.0069(10) -0.0022(10) -0.0066(10)
C54 0.0160(10) 0.0158(10) 0.0140(10) -0.0035(7) -0.0005(8) -0.0010(8)
C55 0.0184(10) 0.0136(10) 0.0155(10) -0.0053(7) 0.0000(8) 0.0002(8)
C56 0.0171(10) 0.0160(10) 0.0202(10) -0.0053(8) 0.0010(8) -0.0040(8)
C57 0.0177(11) 0.0194(11) 0.0202(11) -0.0063(8) -0.0003(8) 0.0006(8)
C58 0.0214(11) 0.0133(10) 0.0215(11) -0.0070(8) -0.0036(8) 0.0036(8)
C59 0.0213(11) 0.0136(10) 0.0185(10) -0.0040(8) -0.0041(8) -0.0001(8)
C60 0.0161(10) 0.0128(10) 0.0186(10) -0.0047(8) 0.0014(8) -0.0008(8)
C61 0.0170(11) 0.0293(12) 0.0290(12) -0.0096(10) 0.0041(9) 0.0028(9)
C62 0.0169(12) 0.0357(14) 0.0442(15) -0.0075(11) 0.0032(10) -0.0016(10)
C63 0.0251(15) 0.135(4) 0.0260(15) -0.0106(18) 0.0097(12) 0.0100(18)
C64 0.0197(11) 0.0132(10) 0.0233(11) -0.0030(8) -0.0042(8) -0.0003(8)
C65 0.0180(10) 0.0176(10) 0.0191(11) -0.0062(8) 0.0029(8) -0.0020(8)
C66 0.0217(11) 0.0205(11) 0.0245(12) -0.0060(9) 0.0012(9) 0.0011(9)
C67 0.0277(12) 0.0251(12) 0.0289(13) -0.0117(10) 0.0067(10) -0.0030(10)
C68 0.0287(13) 0.0434(15) 0.0211(12) -0.0125(10) 0.0011(10) -0.0078(11)
C69 0.0357(15) 0.0552(18) 0.0253(13) -0.0096(12) -0.0097(11) 0.0085(13)
C70 0.0300(13) 0.0353(14) 0.0267(13) -0.0119(10) -0.0062(10) 0.0120(11)
C71 0.0171(10) 0.0125(10) 0.0252(11) -0.0043(8) 0.0026(8) 0.0004(8)
C72 0.0289(13) 0.0240(12) 0.0265(12) -0.0012(9) -0.0003(10) -0.0088(10)
C73 0.0397(15) 0.0381(15) 0.0285(14) 0.0057(11) 0.0001(11) -0.0090(12)
C74 0.0460(17) 0.0300(14) 0.0453(17) 0.0081(12) 0.0094(13) -0.0159(12)
C75 0.0499(18) 0.0284(14) 0.0463(17) -0.0076(12) 0.0097(13) -0.0219(13)
C76 0.0356(14) 0.0241(12) 0.0320(13) -0.0100(10) 0.0044(11) -0.0117(10)
C77 0.0244(11) 0.0134(10) 0.0230(11) -0.0036(8) -0.0018(9) 0.0019(8)
C78 0.0269(12) 0.0241(12) 0.0310(13) 0.0013(10) -0.0050(10) -0.0018(10)
C79 0.0321(14) 0.0330(14) 0.0336(14) 0.0077(11) 0.0023(11) -0.0033(11)
C80 0.0407(15) 0.0374(15) 0.0234(13) 0.0037(10) -0.0003(11) 0.0016(12)
C81 0.0408(15) 0.0327(14) 0.0247(13) -0.0037(10) -0.0080(11) -0.0003(11)
C82 0.0288(12) 0.0233(11) 0.0251(12) -0.0035(9) -0.0050(10) -0.0026(9)
C83 0.0213(11) 0.0132(10) 0.0243(11) -0.0064(8) -0.0061(9) -0.0010(8)
C84 0.0379(14) 0.0170(11) 0.0261(12) -0.0019(9) -0.0069(10) 0.0012(10)
C85 0.0492(16) 0.0136(11) 0.0382(15) -0.0041(10) -0.0104(12) 0.0046(10)
C86 0.0344(14) 0.0186(11) 0.0372(14) -0.0128(10) -0.0085(11) 0.0044(10)
C87 0.0275(12) 0.0263(12) 0.0244(12) -0.0084(9) -0.0058(9) 0.0040(10)
C88 0.0236(11) 0.0173(10) 0.0257(12) -0.0024(9) -0.0051(9) 0.0038(9)
C89 0.0213(11) 0.0173(10) 0.0198(11) -0.0041(8) -0.0026(8) 0.0000(8)
C90 0.0222(11) 0.0255(11) 0.0197(11) -0.0046(9) 0.0012(9) 0.0016(9)
C91 0.0274(12) 0.0245(12) 0.0220(11) -0.0081(9) -0.0031(9) -0.0014(9)
C92 0.0212(11) 0.0170(10) 0.0183(10) -0.0025(8) -0.0011(8) 0.0006(8)
C93 0.0302(12) 0.0194(11) 0.0215(11) -0.0018(9) -0.0049(9) 0.0015(9)
C94 0.0295(12) 0.0196(11) 0.0222(11) -0.0039(9) -0.0010(9) 0.0038(9)
C95 0.0204(11) 0.0191(11) 0.0193(11) -0.0033(8) -0.0019(8) -0.0036(8)
C96 0.0204(11) 0.0319(13) 0.0288(12) 0.0001(10) -0.0046(9) -0.0061(10)
C97 0.0269(12) 0.0221(11) 0.0282(12) 0.0003(9) -0.0031(10) -0.0063(9)
C98 0.0257(12) 0.0220(11) 0.0235(12) -0.0028(9) 0.0043(9) -0.0055(9)
C99 0.0296(13) 0.0260(12) 0.0256(12) -0.0005(9) 0.0077(10) -0.0067(10)
C100 0.0275(13) 0.0312(13) 0.0259(12) -0.0022(10) 0.0117(10) -0.0023(10)
C101 0.0333(13) 0.0209(11) 0.0221(12) -0.0042(9) 0.0074(10) 0.0001(10)
C102 0.0237(11) 0.0190(11) 0.0206(11) -0.0006(8) 0.0040(9) -0.0013(9)
C103 0.0258(13) 0.0377(14) 0.0323(14) -0.0050(11) 0.0014(10) -0.0098(11)
C104 0.0410(15) 0.0218(12) 0.0335(14) -0.0037(10) 0.0030(11) -0.0014(11)
C105 0.0235(12) 0.0302(13) 0.0309(13) 0.0055(10) 0.0020(10) 0.0021(10)
C106 0.0293(13) 0.0233(12) 0.0262(12) 0.0008(9) 0.0005(10) -0.0042(10)

loop_
_atom_type_symbol
_atom_type_description
_atom_type_scat_dispersion_real
_atom_type_scat_dispersion_imag
_atom_type_scat_source
C C 0.0033 0.0016 'International Tables Vol C Tables 4.2.6.8 and 6.1.1.4'
H H 0.0000 0.0000 'International Tables Vol C Tables 4.2.6.8 and 6.1.1.4'
N N 0.0061 0.0033 'International Tables Vol C Tables 4.2.6.8 and 6.1.1.4'
O O 0.0106 0.0060 'International Tables Vol C Tables 4.2.6.8 and 6.1.1.4'
Si Si 0.0817 0.0704 'International Tables Vol C Tables 4.2.6.8 and 6.1.1.4'
Sn Sn -0.6537 1.4246 'International Tables Vol C Tables 4.2.6.8 and 6.1.1.4'

loop_
_geom_angle_atom_site_label_1
_geom_angle_atom_site_label_2
_geom_angle_atom_site_label_3
_geom_angle
O1 Sn1 N1 96.76(7)
N1 Si1 C42 106.09(10)
N1 Si1 C36 108.95(10)
C42 Si1 C36 112.76(10)
N1 Si1 C39 110.78(10)
C42 Si1 C39 109.18(11)
C36 Si1 C39 109.07(10)
N2 O1 Sn1 108.21(12)
C1 N1 Si1 117.83(14)
C1 N1 Sn1 110.17(13)
Si1 N1 Sn1 131.96(10)
C6 C1 C2 117.26(19)
C6 C1 N1 121.38(19)
C2 C1 N1 121.36(19)
O2 Sn2 N3 95.79(7)
N3 Si2 C95 106.30(9)
N3 Si2 C92 110.76(9)
C95 Si2 C92 108.65(10)
N3 Si2 C89 108.59(9)
C95 Si2 C89 113.00(10)
C92 Si2 C89 109.51(10)
N4 O2 Sn2 107.71(12)
O1 N2 C45 107.84(16)
O1 N2 C49 106.94(16)
C45 N2 C49 117.89(18)
C3 C2 C1 120.07(19)
C3 C2 C7 119.06(19)
C1 C2 C7 120.81(19)
C54 N3 Si2 117.63(14)
C54 N3 Sn2 109.10(13)
Si2 N3 Sn2 133.25(10)
C4 C3 C2 122.6(2)
C4 C3 H3 118.7
C2 C3 H3 118.7
O2 N4 C102 106.91(16)
O2 N4 C98 107.61(16)
C102 N4 C98 118.42(18)
C5 C4 C3 117.1(2)
C5 C4 C8 120.6(2)
C3 C4 C8 122.1(2)
C6 C5 C4 122.5(2)
C6 C5 H5 118.7
C4 C5 H5 118.7
C5 C6 C1 120.25(19)
C5 C6 C11 119.19(19)
C1 C6 C11 120.51(19)
C2 C7 C12 111.40(18)
C2 C7 C18 113.47(18)
C12 C7 C18 112.24(18)
C2 C7 H7 106.4
C12 C7 H7 106.4
C18 C7 H7 106.4
C4 C8 C10 108.5(2)
C4 C8 C9 115.2(2)
C10 C8 C9 110.3(2)
C4 C8 H8 107.5
C10 C8 H8 107.5
C9 C8 H8 107.5
C8 C9 H9A 109.5
C8 C9 H9B 109.5
H9A C9 H9B 109.5
C8 C9 H9C 109.5
H9A C9 H9C 109.5
H9B C9 H9C 109.5
C8 C10 H10A 109.5
C8 C10 H10B 109.5
H10A C10 H10B 109.5
C8 C10 H10C 109.5
H10A C10 H10C 109.5
H10B C10 H10C 109.5
C24 C11 C6 111.48(18)
C24 C11 C30 112.91(18)
C6 C11 C30 113.30(18)
C24 C11 H11 106.2
C6 C11 H11 106.2
C30 C11 H11 106.2
C17 C12 C13 117.8(2)
C17 C12 C7 122.7(2)
C13 C12 C7 119.5(2)
C14 C13 C12 121.2(2)
C14 C13 H13 119.4
C12 C13 H13 119.4
C15 C14 C13 120.1(2)
C15 C14 H14 119.9
C13 C14 H14 119.9
C16 C15 C14 119.4(2)
C16 C15 H15 120.3
C14 C15 H15 120.3
C15 C16 C17 120.2(3)
C15 C16 H16 119.9
C17 C16 H16 119.9
C12 C17 C16 121.3(2)
C12 C17 H17 119.3
C16 C17 H17 119.3
C19 C18 C23 118.0(2)
C19 C18 C7 122.1(2)
C23 C18 C7 119.9(2)
C18 C19 C20 120.4(3)
C18 C19 H19 119.8
C20 C19 H19 119.8
C21 C20 C19 120.9(3)
C21 C20 H20 119.5
C19 C20 H20 119.5
C20 C21 C22 119.5(2)
C20 C21 H21 120.2
C22 C21 H21 120.2
C23 C22 C21 119.6(3)
C23 C22 H22 120.2
C21 C22 H22 120.2
C22 C23 C18 121.6(2)
C22 C23 H23 119.2
C18 C23 H23 119.2
C29 C24 C25 118.1(2)
C29 C24 C11 123.2(2)
C25 C24 C11 118.7(2)
C26 C25 C24 121.2(2)
C26 C25 H25 119.4
C24 C25 H25 119.4
C27 C26 C25 120.1(2)
C27 C26 H26 119.9
C25 C26 H26 119.9
C26 C27 C28 119.6(2)
C26 C27 H27 120.2
C28 C27 H27 120.2
C27 C28 C29 120.3(2)
C27 C28 H28 119.8
C29 C28 H28 119.8
C24 C29 C28 120.7(2)
C24 C29 H29 119.7
C28 C29 H29 119.7
C31 C30 C35 118.0(2)
C31 C30 C11 119.5(2)
C35 C30 C11 122.4(2)
C32 C31 C30 121.1(2)
C32 C31 H31 119.4
C30 C31 H31 119.4
C31 C32 C33 120.3(2)
C31 C32 H32 119.8
C33 C32 H32 119.8
C34 C33 C32 119.3(2)
C34 C33 H33 120.3
C32 C33 H33 120.3
C33 C34 C35 120.4(2)
C33 C34 H34 119.8
C35 C34 H34 119.8
C30 C35 C34 120.7(2)
C30 C35 H35 119.6
C34 C35 H35 119.6
C38 C36 C37 109.74(19)
C38 C36 Si1 115.16(16)
C37 C36 Si1 113.99(16)
C38 C36 H36 105.7
C37 C36 H36 105.7
Si1 C36 H36 105.7
C36 C37 H37A 109.5
C36 C37 H37B 109.5
H37A C37 H37B 109.5
C36 C37 H37C 109.5
H37A C37 H37C 109.5
H37B C37 H37C 109.5
C36 C38 H38A 109.5
C36 C38 H38B 109.5
H38A C38 H38B 109.5
C36 C38 H38C 109.5
H38A C38 H38C 109.5
H38B C38 H38C 109.5
C41 C39 C40 110.6(2)
C41 C39 Si1 115.01(16)
C40 C39 Si1 110.77(16)
C41 C39 H39 106.6
C40 C39 H39 106.6
Si1 C39 H39 106.6
C39 C40 H40A 109.5
C39 C40 H40B 109.5
H40A C40 H40B 109.5
C39 C40 H40C 109.5
H40A C40 H40C 109.5
H40B C40 H40C 109.5
C39 C41 H41A 109.5
C39 C41 H41B 109.5
H41A C41 H41B 109.5
C39 C41 H41C 109.5
H41A C41 H41C 109.5
H41B C41 H41C 109.5
C43 C42 C44 109.91(19)
C43 C42 Si1 111.82(16)
C44 C42 Si1 118.35(16)
C43 C42 H42 105.2
C44 C42 H42 105.2
Si1 C42 H42 105.2
C42 C43 H43A 109.5
C42 C43 H43B 109.5
H43A C43 H43B 109.5
C42 C43 H43C 109.5
H43A C43 H43C 109.5
H43B C43 H43C 109.5
C42 C44 H44A 109.5
C42 C44 H44B 109.5
H44A C44 H44B 109.5
C42 C44 H44C 109.5
H44A C44 H44C 109.5
H44B C44 H44C 109.5
N2 C45 C50 106.2(2)
N2 C45 C46 106.82(19)
C50 C45 C46 108.0(2)
N2 C45 C51 116.1(2)
C50 C45 C51 108.8(2)
C46 C45 C51 110.6(2)
C47 C46 C45 113.6(2)
C47 C46 H46A 108.8
C45 C46 H46A 108.8
C47 C46 H46B 108.8
C45 C46 H46B 108.8
H46A C46 H46B 107.7
C48 C47 C46 109.3(2)
C48 C47 H47A 109.8
C46 C47 H47A 109.8
C48 C47 H47B 109.8
C46 C47 H47B 109.8
H47A C47 H47B 108.3
C47 C48 C49 112.8(2)
C47 C48 H48A 109.0
C49 C48 H48A 109.0
C47 C48 H48B 109.0
C49 C48 H48B 109.0
H48A C48 H48B 107.8
N2 C49 C52 106.43(18)
N2 C49 C48 107.30(18)
C52 C49 C48 107.31(19)
N2 C49 C53 115.77(19)
C52 C49 C53 108.59(19)
C48 C49 C53 111.03(19)
C45 C50 H50A 109.5
C45 C50 H50B 109.5
H50A C50 H50B 109.5
C45 C50 H50C 109.5
H50A C50 H50C 109.5
H50B C50 H50C 109.5
C45 C51 H51A 109.5
C45 C51 H51B 109.5
H51A C51 H51B 109.5
C45 C51 H51C 109.5
H51A C51 H51C 109.5
H51B C51 H51C 109.5
C49 C52 H52A 109.5
C49 C52 H52B 109.5
H52A C52 H52B 109.5
C49 C52 H52C 109.5
H52A C52 H52C 109.5
H52B C52 H52C 109.5
C49 C53 H53A 109.5
C49 C53 H53B 109.5
H53A C53 H53B 109.5
C49 C53 H53C 109.5
H53A C53 H53C 109.5
H53B C53 H53C 109.5
C55 C54 C59 117.57(19)
C55 C54 N3 120.95(18)
C59 C54 N3 121.47(18)
C56 C55 C54 120.44(19)
C56 C55 C60 117.92(18)
C54 C55 C60 121.62(18)
C55 C56 C57 122.0(2)
C55 C56 H56 119.0
C57 C56 H56 119.0
C56 C57 C58 117.4(2)
C56 C57 C61 120.9(2)
C58 C57 C61 121.2(2)
C59 C58 C57 122.67(19)
C59 C58 H58 118.7
C57 C58 H58 118.7
C58 C59 C54 119.6(2)
C58 C59 C64 119.49(19)
C54 C59 C64 120.90(19)
C55 C60 C65 112.25(18)
C55 C60 C71 112.34(17)
C65 C60 C71 111.64(17)
C55 C60 H60 106.7
C65 C60 H60 106.7
C71 C60 H60 106.7
C57 C61 C62 114.47(19)
C57 C61 C63 107.3(2)
C62 C61 C63 111.2(3)
C57 C61 H61 107.9
C62 C61 H61 107.9
C63 C61 H61 107.9
C61 C62 H62A 109.5
C61 C62 H62B 109.5
H62A C62 H62B 109.5
C61 C62 H62C 109.5
H62A C62 H62C 109.5
H62B C62 H62C 109.5
C61 C63 H63A 109.5
C61 C63 H63B 109.5
H63A C63 H63B 109.5
C61 C63 H63C 109.5
H63A C63 H63C 109.5
H63B C63 H63C 109.5
C77 C64 C59 111.80(18)
C77 C64 C83 111.79(18)
C59 C64 C83 113.02(18)
C77 C64 H64 106.6
C59 C64 H64 106.6
C83 C64 H64 106.6
C70 C65 C66 117.8(2)
C70 C65 C60 123.41(19)
C66 C65 C60 118.8(2)
C67 C66 C65 121.4(2)
C67 C66 H66 119.3
C65 C66 H66 119.3
C68 C67 C66 120.0(2)
C68 C67 H67 120.0
C66 C67 H67 120.0
C69 C68 C67 119.6(2)
C69 C68 H68 120.2
C67 C68 H68 120.2
C68 C69 C70 120.3(2)
C68 C69 H69 119.8
C70 C69 H69 119.8
C65 C70 C69 121.0(2)
C65 C70 H70 119.5
C69 C70 H70 119.5
C72 C71 C76 117.8(2)
C72 C71 C60 119.41(19)
C76 C71 C60 122.8(2)
C73 C72 C71 121.4(2)
C73 C72 H72 119.3
C71 C72 H72 119.3
C74 C73 C72 120.1(3)
C74 C73 H73 120.0
C72 C73 H73 120.0
C75 C74 C73 119.2(2)
C75 C74 H74 120.4
C73 C74 H74 120.4
C74 C75 C76 121.0(3)
C74 C75 H75 119.5
C76 C75 H75 119.5
C75 C76 C71 120.5(2)
C75 C76 H76 119.8
C71 C76 H76 119.8
C82 C77 C78 118.0(2)
C82 C77 C64 121.9(2)
C78 C77 C64 120.1(2)
C79 C78 C77 121.3(2)
C79 C78 H78 119.3
C77 C78 H78 119.3
C80 C79 C78 119.8(2)
C80 C79 H79 120.1
C78 C79 H79 120.1
C81 C80 C79 119.7(2)
C81 C80 H80 120.1
C79 C80 H80 120.1
C80 C81 C82 120.3(2)
C80 C81 H81 119.8
C82 C81 H81 119.8
C77 C82 C81 120.7(2)
C77 C82 H82 119.6
C81 C82 H82 119.6
C84 C83 C88 118.1(2)
C84 C83 C64 121.4(2)
C88 C83 C64 120.46(19)
C83 C84 C85 120.4(2)
C83 C84 H84 119.8
C85 C84 H84 119.8
C86 C85 C84 120.9(2)
C86 C85 H85 119.6
C84 C85 H85 119.6
C85 C86 C87 119.1(2)
C85 C86 H86 120.4
C87 C86 H86 120.4
C88 C87 C86 120.2(2)
C88 C87 H87 119.9
C86 C87 H87 119.9
C87 C88 C83 121.3(2)
C87 C88 H88 119.4
C83 C88 H88 119.4
C90 C89 C91 109.23(18)
C90 C89 Si2 115.06(15)
C91 C89 Si2 114.69(15)
C90 C89 H89 105.6
C91 C89 H89 105.6
Si2 C89 H89 105.6
C89 C90 H90A 109.5
C89 C90 H90B 109.5
H90A C90 H90B 109.5
C89 C90 H90C 109.5
H90A C90 H90C 109.5
H90B C90 H90C 109.5
C89 C91 H91A 109.5
C89 C91 H91B 109.5
H91A C91 H91B 109.5
C89 C91 H91C 109.5
H91A C91 H91C 109.5
H91B C91 H91C 109.5
C94 C92 C93 110.76(18)
C94 C92 Si2 110.58(15)
C93 C92 Si2 115.51(15)
C94 C92 H92 106.5
C93 C92 H92 106.5
Si2 C92 H92 106.5
C92 C93 H93A 109.5
C92 C93 H93B 109.5
H93A C93 H93B 109.5
C92 C93 H93C 109.5
H93A C93 H93C 109.5
H93B C93 H93C 109.5
C92 C94 H94A 109.5
C92 C94 H94B 109.5
H94A C94 H94B 109.5
C92 C94 H94C 109.5
H94A C94 H94C 109.5
H94B C94 H94C 109.5
C97 C95 C96 109.78(19)
C97 C95 Si2 112.08(16)
C96 C95 Si2 118.19(16)
C97 C95 H95 105.2
C96 C95 H95 105.2
Si2 C95 H95 105.2
C95 C96 H96A 109.5
C95 C96 H96B 109.5
H96A C96 H96B 109.5
C95 C96 H96C 109.5
H96A C96 H96C 109.5
H96B C96 H96C 109.5
C95 C97 H97A 109.5
C95 C97 H97B 109.5
H97A C97 H97B 109.5
C95 C97 H97C 109.5
H97A C97 H97C 109.5
H97B C97 H97C 109.5
N4 C98 C104 106.23(19)
N4 C98 C99 106.57(18)
C104 C98 C99 107.9(2)
N4 C98 C103 115.9(2)
C104 C98 C103 108.7(2)
C99 C98 C103 111.1(2)
C100 C99 C98 113.4(2)
C100 C99 H99A 108.9
C98 C99 H99A 108.9
C100 C99 H99B 108.9
C98 C99 H99B 108.9
H99A C99 H99B 107.7
C99 C100 C101 108.9(2)
C99 C100 H10D 109.9
C101 C100 H10D 109.9
C99 C100 H10E 109.9
C101 C100 H10E 109.9
H10D C100 H10E 108.3
C100 C101 C102 113.0(2)
C100 C101 H10F 109.0
C102 C101 H10F 109.0
C100 C101 H10G 109.0
C102 C101 H10G 109.0
H10F C101 H10G 107.8
N4 C102 C106 106.60(18)
N4 C102 C101 107.20(18)
C106 C102 C101 107.56(19)
N4 C102 C105 115.21(19)
C106 C102 C105 108.94(19)
C101 C102 C105 110.99(19)
C98 C103 H10H 109.5
C98 C103 H10I 109.5
H10H C103 H10I 109.5
C98 C103 H10J 109.5
H10H C103 H10J 109.5
H10I C103 H10J 109.5
C98 C104 H10K 109.5
C98 C104 H10L 109.5
H10K C104 H10L 109.5
C98 C104 H10M 109.5
H10K C104 H10M 109.5
H10L C104 H10M 109.5
C102 C105 H10N 109.5
C102 C105 H10O 109.5
H10N C105 H10O 109.5
C102 C105 H10P 109.5
H10N C105 H10P 109.5
H10O C105 H10P 109.5
C102 C106 H10Q 109.5
C102 C106 H10R 109.5
H10Q C106 H10R 109.5
C102 C106 H10S 109.5
H10Q C106 H10S 109.5
H10R C106 H10S 109.5

loop_
_geom_bond_atom_site_label_1
_geom_bond_atom_site_label_2
_geom_bond_distance
Sn1 O1 2.0393(16)
Sn1 N1 2.1282(18)
Si1 N1 1.7742(19)
Si1 C42 1.886(2)
Si1 C36 1.906(2)
Si1 C39 1.906(2)
O1 N2 1.463(2)
N1 C1 1.442(3)
C1 C6 1.421(3)
C1 C2 1.425(3)
Sn2 O2 2.0340(16)
Sn2 N3 2.1192(18)
Si2 N3 1.7732(19)
Si2 C95 1.891(2)
Si2 C92 1.905(2)
Si2 C89 1.906(2)
O2 N4 1.460(2)
N2 C45 1.490(3)
N2 C49 1.490(3)
C2 C3 1.393(3)
C2 C7 1.528(3)
N3 C54 1.443(3)
C3 C4 1.393(3)
C3 H3 0.9500
N4 C102 1.491(3)
N4 C98 1.496(3)
C4 C5 1.393(3)
C4 C8 1.511(3)
C5 C6 1.392(3)
C5 H5 0.9500
C6 C11 1.530(3)
C7 C12 1.529(3)
C7 C18 1.541(3)
C7 H7 1.0000
C8 C10 1.521(4)
C8 C9 1.523(4)
C8 H8 1.0000
C9 H9A 0.9800
C9 H9B 0.9800
C9 H9C 0.9800
C10 H10A 0.9800
C10 H10B 0.9800
C10 H10C 0.9800
C11 C24 1.525(3)
C11 C30 1.534(3)
C11 H11 1.0000
C12 C17 1.389(3)
C12 C13 1.395(3)
C13 C14 1.394(3)
C13 H13 0.9500
C14 C15 1.384(4)
C14 H14 0.9500
C15 C16 1.384(4)
C15 H15 0.9500
C16 C17 1.393(4)
C16 H16 0.9500
C17 H17 0.9500
C18 C19 1.390(3)
C18 C23 1.395(3)
C19 C20 1.396(4)
C19 H19 0.9500
C20 C21 1.372(4)
C20 H20 0.9500
C21 C22 1.389(4)
C21 H21 0.9500
C22 C23 1.387(3)
C22 H22 0.9500
C23 H23 0.9500
C24 C29 1.393(3)
C24 C25 1.400(3)
C25 C26 1.387(3)
C25 H25 0.9500
C26 C27 1.386(3)
C26 H26 0.9500
C27 C28 1.386(3)
C27 H27 0.9500
C28 C29 1.397(3)
C28 H28 0.9500
C29 H29 0.9500
C30 C31 1.396(3)
C30 C35 1.396(3)
C31 C32 1.389(3)
C31 H31 0.9500
C32 C33 1.389(4)
C32 H32 0.9500
C33 C34 1.381(4)
C33 H33 0.9500
C34 C35 1.400(3)
C34 H34 0.9500
C35 H35 0.9500
C36 C38 1.538(3)
C36 C37 1.544(3)
C36 H36 1.0000
C37 H37A 0.9800
C37 H37B 0.9800
C37 H37C 0.9800
C38 H38A 0.9800
C38 H38B 0.9800
C38 H38C 0.9800
C39 C41 1.541(3)
C39 C40 1.542(3)
C39 H39 1.0000
C40 H40A 0.9800
C40 H40B 0.9800
C40 H40C 0.9800
C41 H41A 0.9800
C41 H41B 0.9800
C41 H41C 0.9800
C42 C43 1.535(3)
C42 C44 1.539(3)
C42 H42 1.0000
C43 H43A 0.9800
C43 H43B 0.9800
C43 H43C 0.9800
C44 H44A 0.9800
C44 H44B 0.9800
C44 H44C 0.9800
C45 C50 1.527(4)
C45 C46 1.540(3)
C45 C51 1.543(4)
C46 C47 1.522(4)
C46 H46A 0.9900
C46 H46B 0.9900
C47 C48 1.516(3)
C47 H47A 0.9900
C47 H47B 0.9900
C48 C49 1.535(3)
C48 H48A 0.9900
C48 H48B 0.9900
C49 C52 1.525(3)
C49 C53 1.544(3)
C50 H50A 0.9800
C50 H50B 0.9800
C50 H50C 0.9800
C51 H51A 0.9800
C51 H51B 0.9800
C51 H51C 0.9800
C52 H52A 0.9800
C52 H52B 0.9800
C52 H52C 0.9800
C53 H53A 0.9800
C53 H53B 0.9800
C53 H53C 0.9800
C54 C55 1.421(3)
C54 C59 1.423(3)
C55 C56 1.391(3)
C55 C60 1.526(3)
C56 C57 1.391(3)
C56 H56 0.9500
C57 C58 1.395(3)
C57 C61 1.511(3)
C58 C59 1.391(3)
C58 H58 0.9500
C59 C64 1.534(3)
C60 C65 1.527(3)
C60 C71 1.543(3)
C60 H60 1.0000
C61 C62 1.522(3)
C61 C63 1.530(4)
C61 H61 1.0000
C62 H62A 0.9800
C62 H62B 0.9800
C62 H62C 0.9800
C63 H63A 0.9800
C63 H63B 0.9800
C63 H63C 0.9800
C64 C77 1.528(3)
C64 C83 1.544(3)
C64 H64 1.0000
C65 C70 1.389(3)
C65 C66 1.398(3)
C66 C67 1.387(3)
C66 H66 0.9500
C67 C68 1.383(4)
C67 H67 0.9500
C68 C69 1.381(4)
C68 H68 0.9500
C69 C70 1.394(4)
C69 H69 0.9500
C70 H70 0.9500
C71 C72 1.395(3)
C71 C76 1.395(3)
C72 C73 1.390(4)
C72 H72 0.9500
C73 C74 1.383(4)
C73 H73 0.9500
C74 C75 1.379(4)
C74 H74 0.9500
C75 C76 1.393(4)
C75 H75 0.9500
C76 H76 0.9500
C77 C82 1.396(3)
C77 C78 1.398(3)
C78 C79 1.392(4)
C78 H78 0.9500
C79 C80 1.388(4)
C79 H79 0.9500
C80 C81 1.383(4)
C80 H80 0.9500
C81 C82 1.398(4)
C81 H81 0.9500
C82 H82 0.9500
C83 C84 1.390(3)
C83 C88 1.395(3)
C84 C85 1.404(3)
C84 H84 0.9500
C85 C86 1.375(4)
C85 H85 0.9500
C86 C87 1.389(4)
C86 H86 0.9500
C87 C88 1.389(3)
C87 H87 0.9500
C88 H88 0.9500
C89 C90 1.540(3)
C89 C91 1.544(3)
C89 H89 1.0000
C90 H90A 0.9800
C90 H90B 0.9800
C90 H90C 0.9800
C91 H91A 0.9800
C91 H91B 0.9800
C91 H91C 0.9800
C92 C94 1.541(3)
C92 C93 1.541(3)
C92 H92 1.0000
C93 H93A 0.9800
C93 H93B 0.9800
C93 H93C 0.9800
C94 H94A 0.9800
C94 H94B 0.9800
C94 H94C 0.9800
C95 C97 1.532(3)
C95 C96 1.541(3)
C95 H95 1.0000
C96 H96A 0.9800
C96 H96B 0.9800
C96 H96C 0.9800
C97 H97A 0.9800
C97 H97B 0.9800
C97 H97C 0.9800
C98 C104 1.528(3)
C98 C99 1.540(3)
C98 C103 1.541(3)
C99 C100 1.520(3)
C99 H99A 0.9900
C99 H99B 0.9900
C100 C101 1.525(3)
C100 H10D 0.9900
C100 H10E 0.9900
C101 C102 1.538(3)
C101 H10F 0.9900
C101 H10G 0.9900
C102 C106 1.524(3)
C102 C105 1.539(3)
C103 H10H 0.9800
C103 H10I 0.9800
C103 H10J 0.9800
C104 H10K 0.9800
C104 H10L 0.9800
C104 H10M 0.9800
C105 H10N 0.9800
C105 H10O 0.9800
C105 H10P 0.9800
C106 H10Q 0.9800
C106 H10R 0.9800
C106 H10S 0.9800
